data_4309770
loop_
_publ_author_name
'Hongyu Chen'
'Ranitendranath Tagore'
'Siddhartha Das'
'Christopher Incarvito'
'J. W. Faller'
'Robert H. Crabtree'
'Gary W. Brudvig'

_publ_contact_author_address
;
    Department of Chemistry, Yale University, New Haven, CT 06520-8107 USA
;
_publ_contact_author_email ' Jack.faller@yale.edu '
_publ_contact_author_fax ' (203)-432-6144 '
_publ_contact_author_name ' J. W. Faller'
_publ_contact_author_phone ' (203)-432-3954 '
_publ_section_title
;
General Synthesis of Di-\m-oxo Dimanganese Complexes as Functional Models
for the Oxygen Evolving Complex of Photosystem II
;
_journal_name_full 'Inorganic Chemistry'
_journal_page_first 7661
_journal_page_last 7670
_journal_paper_doi 10.1021/ic0509940
_journal_volume 44
_journal_year 2005
_chemical_formula_sum 'C21 H15 Cl2 Mn N3'
_chemical_formula_weight 435.20
_chemical_name_systematic
; 
 ? 
;
_space_group_IT_number 14
_symmetry_cell_setting monoclinic
_symmetry_space_group_name_Hall '-P 2yn'
_symmetry_space_group_name_H-M 'P 1 21/n 1'
_atom_sites_solution_hydrogens geom
_atom_sites_solution_primary direct
_atom_sites_solution_secondary difmap
_audit_creation_method SHELXL-97
_cell_angle_alpha 90.00
_cell_angle_beta 106.68(3)
_cell_angle_gamma 90.00
_cell_formula_units_Z 4
_cell_length_a 12.160(2)
_cell_length_b 9.756(2)
_cell_length_c 16.676(3)
_cell_measurement_temperature 173(2)
_cell_volume 1895.1(7)
_computing_cell_refinement 'Bruker XSCANS'
_computing_data_collection 'Bruker XSCANS'
_computing_data_reduction 'Bruker SHELXTL'
_computing_molecular_graphics 'Bruker SHELXTL'
_computing_publication_material 'Bruker SHELXTL'
_computing_structure_refinement 'SHELXL-97 (Sheldrick, 1997)'
_computing_structure_solution 'SHELXS-97 (Sheldrick, 1990)'
_diffrn_ambient_temperature 173(2)
_diffrn_measured_fraction_theta_full 0.994
_diffrn_measured_fraction_theta_max 0.994
_diffrn_measurement_device_type 'Bruker P4'
_diffrn_measurement_method '\w scans'
_diffrn_radiation_monochromator graphite
_diffrn_radiation_source 'fine-focus sealed tube'
_diffrn_radiation_type MoK\a
_diffrn_radiation_wavelength 0.71073
_diffrn_reflns_av_R_equivalents 0.0417
_diffrn_reflns_av_sigmaI/netI 0.0736
_diffrn_reflns_limit_h_max 16
_diffrn_reflns_limit_h_min -16
_diffrn_reflns_limit_k_max 13
_diffrn_reflns_limit_k_min -13
_diffrn_reflns_limit_l_max 22
_diffrn_reflns_limit_l_min -22
_diffrn_reflns_number 7869
_diffrn_reflns_theta_full 28.28
_diffrn_reflns_theta_max 28.28
_diffrn_reflns_theta_min 2.45
_exptl_absorpt_coefficient_mu 0.989
_exptl_absorpt_correction_T_max 0.9251
_exptl_absorpt_correction_T_min 0.8267
_exptl_absorpt_correction_type none
_exptl_crystal_density_diffrn 1.525
_exptl_crystal_density_method 'not measured'
_exptl_crystal_F_000 884
_exptl_crystal_size_max 0.20
_exptl_crystal_size_mid 0.10
_exptl_crystal_size_min 0.08
_refine_diff_density_max 0.276
_refine_diff_density_min -0.389
_refine_diff_density_rms 0.070
_refine_ls_extinction_method none
_refine_ls_goodness_of_fit_ref 1.006
_refine_ls_hydrogen_treatment mixed
_refine_ls_matrix_type full
_refine_ls_number_parameters 244
_refine_ls_number_reflns 4662
_refine_ls_number_restraints 0
_refine_ls_restrained_S_all 1.006
_refine_ls_R_factor_all 0.0843
_refine_ls_R_factor_gt 0.0410
_refine_ls_shift/su_max 0.014
_refine_ls_shift/su_mean 0.002
_refine_ls_structure_factor_coef Fsqd
_refine_ls_weighting_details 'calc w=1/[\s^2^(Fo^2^)+(0.0400P)^2^+0.0000P] where P=(Fo^2^+2Fc^2^)/3'
_refine_ls_weighting_scheme calc
_refine_ls_wR_factor_gt 0.0813
_refine_ls_wR_factor_ref 0.0918
_reflns_number_gt 3041
_reflns_number_total 4662
_reflns_threshold_expression >2sigma(I)
_cod_data_source_file ic0509940si20050617_103046.cif
_cod_data_source_block hc04
_cod_depositor_comments
;
The following automatic conversions were performed:
'_symmetry_cell_setting' value 'Monoclinic' changed to 'monoclinic'
according to '/home/saulius/struct/CIF-dictionaries/cif_core.dic'
dictionary named 'cif_core.dic' version 2.4.1 from 2010-06-29.

Automatic conversion script
Id: cif_fix_enum 1527 2010-12-29 10:47:43Z saulius 
;
_cod_original_cell_volume 1895.0(7)
_cod_database_code 4309770

loop_
_symmetry_equiv_pos_as_xyz
'x, y, z'
'-x+1/2, y+1/2, -z+1/2'
'-x, -y, -z'
'x-1/2, -y-1/2, z-1/2'

loop_
_atom_site_label
_atom_site_type_symbol
_atom_site_fract_x
_atom_site_fract_y
_atom_site_fract_z
_atom_site_U_iso_or_equiv
_atom_site_adp_type
_atom_site_occupancy
_atom_site_symmetry_multiplicity
_atom_site_calc_flag
_atom_site_refinement_flags
_atom_site_disorder_assembly
_atom_site_disorder_group
Mn1 Mn 0.97161(3) 0.21798(4) 0.14662(2) 0.02677(12) Uani 1 1 d . . .
Cl1 Cl 1.12633(5) 0.35411(6) 0.13449(4) 0.03379(16) Uani 1 1 d . . .
Cl2 Cl 0.95722(5) 0.19375(6) 0.28408(4) 0.03654(17) Uani 1 1 d . . .
N1 N 1.03256(14) 0.00356(19) 0.13105(11) 0.0277(4) Uani 1 1 d . . .
N2 N 0.83675(14) 0.11400(18) 0.04742(11) 0.0251(4) Uani 1 1 d . . .
N3 N 0.82873(15) 0.36894(19) 0.09493(11) 0.0266(4) Uani 1 1 d . . .
C1 C 1.13521(18) -0.0472(2) 0.17402(14) 0.0331(6) Uani 1 1 d . . .
H1A H 1.1887 0.0127 0.2102 0.040 Uiso 1 1 calc R . .
C2 C 1.16683(19) -0.1814(2) 0.16839(14) 0.0320(6) Uani 1 1 d . . .
H2A H 1.2407 -0.2128 0.1996 0.038 Uiso 1 1 calc R . .
C3 C 1.0898(2) -0.2695(2) 0.11676(15) 0.0325(6) Uani 1 1 d . . .
H3A H 1.1090 -0.3631 0.1125 0.039 Uiso 1 1 calc R . .
C4 C 0.98351(18) -0.2192(2) 0.07107(14) 0.0287(5) Uani 1 1 d . . .
H4A H 0.9295 -0.2778 0.0343 0.034 Uiso 1 1 calc R . .
C5 C 0.95672(17) -0.0833(2) 0.07941(13) 0.0248(5) Uani 1 1 d . . .
C6 C 0.84562(17) -0.0195(2) 0.03288(13) 0.0248(5) Uani 1 1 d . . .
C7 C 0.75592(17) -0.0922(2) -0.02071(14) 0.0281(5) Uani 1 1 d . . .
H7A H 0.7635 -0.1876 -0.0292 0.034 Uiso 1 1 calc R . .
C8 C 0.65423(17) -0.0235(2) -0.06206(14) 0.0266(5) Uani 1 1 d . . .
C9 C 0.64847(18) 0.1154(2) -0.04831(13) 0.0273(5) Uani 1 1 d . . .
H9A H 0.5817 0.1656 -0.0767 0.033 Uiso 1 1 calc R . .
C10 C 0.74041(17) 0.1819(2) 0.00717(13) 0.0248(5) Uani 1 1 d . . .
C11 C 0.73864(17) 0.3288(2) 0.03022(13) 0.0251(5) Uani 1 1 d . . .
C12 C 0.65158(18) 0.4182(2) -0.00827(14) 0.0310(6) Uani 1 1 d . . .
H12A H 0.5914 0.3901 -0.0556 0.037 Uiso 1 1 calc R . .
C13 C 0.65352(19) 0.5498(2) 0.02331(15) 0.0346(6) Uani 1 1 d . . .
H13A H 0.5938 0.6124 -0.0018 0.042 Uiso 1 1 calc R . .
C14 C 0.74251(19) 0.5896(2) 0.09139(15) 0.0340(6) Uani 1 1 d . . .
H14A H 0.7440 0.6784 0.1149 0.041 Uiso 1 1 calc R . .
C15 C 0.82951(18) 0.4965(2) 0.12440(14) 0.0318(6) Uani 1 1 d . . .
H15A H 0.8925 0.5243 0.1699 0.038 Uiso 1 1 calc R . .
C16 C 0.55389(18) -0.1011(2) -0.11618(13) 0.0263(5) Uani 1 1 d . . .
C17 C 0.5683(2) -0.2280(2) -0.15012(15) 0.0336(6) Uani 1 1 d . . .
H17A H 0.6434 -0.2631 -0.1427 0.040 Uiso 1 1 calc R . .
C18 C 0.4735(2) -0.3038(3) -0.19479(15) 0.0376(6) Uani 1 1 d . . .
H18A H 0.4840 -0.3911 -0.2166 0.045 Uiso 1 1 calc R . .
C19 C 0.3644(2) -0.2521(3) -0.20735(15) 0.0364(6) Uani 1 1 d . . .
H19A H 0.2997 -0.3044 -0.2373 0.044 Uiso 1 1 calc R . .
C20 C 0.34928(19) -0.1246(3) -0.17647(15) 0.0336(6) Uani 1 1 d . . .
H20A H 0.2741 -0.0882 -0.1867 0.040 Uiso 1 1 calc R . .
C21 C 0.44283(19) -0.0491(2) -0.13059(14) 0.0319(6) Uani 1 1 d . . .
H21A H 0.4314 0.0381 -0.1089 0.038 Uiso 1 1 calc R . .

loop_
_atom_site_aniso_label
_atom_site_aniso_U_11
_atom_site_aniso_U_22
_atom_site_aniso_U_33
_atom_site_aniso_U_23
_atom_site_aniso_U_13
_atom_site_aniso_U_12
Mn1 0.02384(18) 0.0267(2) 0.02399(19) -0.00087(15) -0.00236(14) -0.00165(14)
Cl1 0.0273(3) 0.0306(3) 0.0391(4) -0.0026(3) 0.0024(2) -0.0036(2)
Cl2 0.0395(3) 0.0395(4) 0.0246(3) 0.0009(3) -0.0004(3) -0.0013(3)
N1 0.0230(9) 0.0281(10) 0.0268(11) 0.0010(8) -0.0014(8) -0.0013(8)
N2 0.0220(9) 0.0265(10) 0.0229(10) 0.0013(8) 0.0003(8) -0.0009(8)
N3 0.0253(9) 0.0274(11) 0.0240(10) -0.0004(8) 0.0023(8) -0.0025(8)
C1 0.0253(12) 0.0382(15) 0.0283(13) 0.0020(11) -0.0041(10) -0.0007(10)
C2 0.0278(12) 0.0351(14) 0.0279(13) 0.0049(10) -0.0001(10) 0.0073(11)
C3 0.0344(13) 0.0295(13) 0.0324(13) 0.0053(11) 0.0075(11) 0.0058(11)
C4 0.0288(12) 0.0278(13) 0.0269(12) -0.0011(10) 0.0038(10) -0.0032(10)
C5 0.0226(11) 0.0292(12) 0.0212(11) 0.0016(10) 0.0040(9) -0.0008(10)
C6 0.0226(11) 0.0274(13) 0.0225(12) 0.0017(10) 0.0037(9) -0.0013(10)
C7 0.0251(11) 0.0272(12) 0.0295(13) -0.0028(10) 0.0039(10) -0.0013(10)
C8 0.0215(11) 0.0340(13) 0.0220(12) 0.0002(10) 0.0024(9) -0.0022(10)
C9 0.0237(11) 0.0318(13) 0.0229(12) 0.0026(10) 0.0011(9) 0.0014(10)
C10 0.0246(11) 0.0275(12) 0.0202(11) 0.0030(9) 0.0032(9) 0.0010(9)
C11 0.0241(11) 0.0289(12) 0.0214(12) 0.0014(9) 0.0050(9) -0.0015(10)
C12 0.0256(12) 0.0338(14) 0.0289(13) -0.0002(11) 0.0005(10) 0.0005(10)
C13 0.0293(13) 0.0334(14) 0.0370(15) 0.0022(11) 0.0027(11) 0.0091(11)
C14 0.0361(13) 0.0276(13) 0.0367(14) -0.0037(11) 0.0076(11) 0.0007(11)
C15 0.0297(12) 0.0325(14) 0.0297(13) -0.0022(11) 0.0030(10) -0.0028(11)
C16 0.0251(11) 0.0311(13) 0.0201(11) 0.0006(10) 0.0022(9) -0.0057(10)
C17 0.0270(12) 0.0384(15) 0.0325(14) -0.0021(11) 0.0037(10) -0.0009(11)
C18 0.0386(14) 0.0345(15) 0.0341(14) -0.0053(11) 0.0016(11) -0.0052(11)
C19 0.0336(14) 0.0476(16) 0.0227(13) -0.0001(11) -0.0003(10) -0.0152(12)
C20 0.0244(12) 0.0435(15) 0.0309(13) 0.0005(12) 0.0049(10) -0.0060(11)
C21 0.0295(12) 0.0354(14) 0.0283(13) 0.0014(11) 0.0043(10) -0.0022(11)

loop_
_atom_type_symbol
_atom_type_description
_atom_type_scat_dispersion_real
_atom_type_scat_dispersion_imag
_atom_type_scat_source
C C 0.0033 0.0016 'International Tables Vol C Tables 4.2.6.8 and 6.1.1.4'
H H 0.0000 0.0000 'International Tables Vol C Tables 4.2.6.8 and 6.1.1.4'
N N 0.0061 0.0033 'International Tables Vol C Tables 4.2.6.8 and 6.1.1.4'
Cl Cl 0.1484 0.1585 'International Tables Vol C Tables 4.2.6.8 and 6.1.1.4'
Mn Mn 0.3368 0.7283 'International Tables Vol C Tables 4.2.6.8 and 6.1.1.4'

loop_
_geom_angle_atom_site_label_1
_geom_angle_atom_site_label_2
_geom_angle_atom_site_label_3
_geom_angle
_geom_angle_site_symmetry_1
_geom_angle_site_symmetry_3
_geom_angle_publ_flag
N2 Mn1 N3 71.88(7) . . ?
N2 Mn1 N1 71.74(6) . . ?
N3 Mn1 N1 143.53(6) . . ?
N2 Mn1 Cl1 129.21(5) . . ?
N3 Mn1 Cl1 98.37(5) . . ?
N1 Mn1 Cl1 102.45(5) . . ?
N2 Mn1 Cl2 115.75(6) . . ?
N3 Mn1 Cl2 99.97(6) . . ?
N1 Mn1 Cl2 97.88(5) . . ?
Cl1 Mn1 Cl2 115.03(3) . . ?
C1 N1 C5 117.72(19) . . ?
C1 N1 Mn1 124.42(15) . . ?
C5 N1 Mn1 117.66(13) . . ?
C6 N2 C10 119.62(17) . . ?
C6 N2 Mn1 120.12(13) . . ?
C10 N2 Mn1 119.95(14) . . ?
C15 N3 C11 118.69(19) . . ?
C15 N3 Mn1 123.01(14) . . ?
C11 N3 Mn1 118.29(15) . . ?
N1 C1 C2 123.3(2) . . ?
C1 C2 C3 118.9(2) . . ?
C2 C3 C4 118.8(2) . . ?
C5 C4 C3 119.6(2) . . ?
N1 C5 C4 121.63(18) . . ?
N1 C5 C6 114.72(19) . . ?
C4 C5 C6 123.64(19) . . ?
N2 C6 C7 121.68(19) . . ?
N2 C6 C5 114.97(18) . . ?
C7 C6 C5 123.3(2) . . ?
C6 C7 C8 119.4(2) . . ?
C9 C8 C7 117.90(19) . . ?
C9 C8 C16 121.68(19) . . ?
C7 C8 C16 120.4(2) . . ?
C8 C9 C10 120.0(2) . . ?
N2 C10 C9 121.4(2) . . ?
N2 C10 C11 114.92(18) . . ?
C9 C10 C11 123.63(19) . . ?
N3 C11 C12 121.6(2) . . ?
N3 C11 C10 114.59(18) . . ?
C12 C11 C10 123.77(19) . . ?
C11 C12 C13 118.8(2) . . ?
C14 C13 C12 119.8(2) . . ?
C13 C14 C15 118.2(2) . . ?
N3 C15 C14 122.8(2) . . ?
C17 C16 C21 118.7(2) . . ?
C17 C16 C8 121.2(2) . . ?
C21 C16 C8 120.0(2) . . ?
C18 C17 C16 120.5(2) . . ?
C19 C18 C17 120.0(2) . . ?
C18 C19 C20 119.9(2) . . ?
C19 C20 C21 120.6(2) . . ?
C20 C21 C16 120.1(2) . . ?

loop_
_geom_bond_atom_site_label_1
_geom_bond_atom_site_label_2
_geom_bond_distance
_geom_bond_site_symmetry_2
_geom_bond_publ_flag
Mn1 N2 2.2129(18) . ?
Mn1 N3 2.2518(18) . ?
Mn1 N1 2.2591(19) . ?
Mn1 Cl1 2.3585(7) . ?
Mn1 Cl2 2.3603(8) . ?
N1 C1 1.343(3) . ?
N1 C5 1.362(3) . ?
N2 C6 1.335(3) . ?
N2 C10 1.346(3) . ?
N3 C15 1.337(3) . ?
N3 C11 1.356(3) . ?
C1 C2 1.376(3) . ?
C2 C3 1.376(3) . ?
C3 C4 1.388(3) . ?
C4 C5 1.382(3) . ?
C5 C6 1.487(3) . ?
C6 C7 1.390(3) . ?
C7 C8 1.401(3) . ?
C8 C9 1.380(3) . ?
C8 C16 1.498(3) . ?
C9 C10 1.390(3) . ?
C10 C11 1.485(3) . ?
C11 C12 1.380(3) . ?
C12 C13 1.385(3) . ?
C13 C14 1.380(3) . ?
C14 C15 1.383(3) . ?
C16 C17 1.393(3) . ?
C16 C21 1.397(3) . ?
C17 C18 1.392(3) . ?
C18 C19 1.377(3) . ?
C19 C20 1.379(3) . ?
C20 C21 1.386(3) . ?
